data_7156655
loop_
_publ_author_name
'Satpathi, Bishnupada'
'Dutta, Lona'
'Ramasastry, S. S. V.'

_publ_section_title
;
 Phosphine- and water-promoted pentannulative aldol reaction.
;
_journal_issue 6
_journal_name_full 'Organic &amp; biomolecular chemistry'
_journal_page_first 1547
_journal_page_last 1551
_journal_paper_doi 10.1039/c8ob03106a
_journal_volume 17
_journal_year 2019
_chemical_formula_moiety 'C21 H20 O2'
_chemical_formula_sum 'C21 H20 O2'
_chemical_formula_weight 304.39
_space_group_crystal_system triclinic
_space_group_IT_number 2
_space_group_name_Hall '-P 1'
_space_group_name_H-M_alt 'P -1'
_symmetry_Int_Tables_number 2
_symmetry_space_group_name_Hall '-P 1'
_symmetry_space_group_name_H-M 'P -1'
_atom_sites_solution_primary direct
_audit_creation_date 2018-09-02
_audit_creation_method
;
Olex2 1.2
(compiled 2014.11.21 svn.r3092 for OlexSys, GUI svn.r4949)
;
_audit_update_record
;
2018-09-01 deposited with the CCDC.
2019-01-18 downloaded from the CCDC.
;
_cell_angle_alpha 92.294(8)
_cell_angle_beta 92.253(9)
_cell_angle_gamma 96.879(8)
_cell_formula_units_Z 2
_cell_length_a 6.299(4)
_cell_length_b 11.213(7)
_cell_length_c 12.297(8)
_cell_measurement_reflns_used 4325
_cell_measurement_temperature 298
_cell_measurement_theta_max 24.53
_cell_measurement_theta_min 2.42
_cell_volume 860.8(9)
_computing_cell_refinement 'SAINT v8.34A (Bruker, 2013)'
_computing_data_reduction 'SAINT v8.34A (Bruker, 2013)'
_computing_molecular_graphics 'Olex2 (Dolomanov et al., 2009)'
_computing_publication_material 'Olex2 (Dolomanov et al., 2009)'
_computing_structure_refinement 'olex2.refine (Bourhis et al., 2015)'
_computing_structure_solution 'SIR2004 (Burla et al., 2007)'
_diffrn_ambient_temperature 296.15
_diffrn_measured_fraction_theta_full 0.9977
_diffrn_measured_fraction_theta_max 0.9977
_diffrn_measurement_device_type 'Bruker APEX-II CCD'
_diffrn_measurement_method '\f and \w scans'
_diffrn_radiation_type 'Mo K\a'
_diffrn_radiation_wavelength 0.71073
_diffrn_reflns_av_R_equivalents 0.0263
_diffrn_reflns_av_unetI/netI 0.0240
_diffrn_reflns_limit_h_max 7
_diffrn_reflns_limit_h_min -7
_diffrn_reflns_limit_k_max 13
_diffrn_reflns_limit_k_min -13
_diffrn_reflns_limit_l_max 14
_diffrn_reflns_limit_l_min -14
_diffrn_reflns_number 10039
_diffrn_reflns_theta_full 24.8927
_diffrn_reflns_theta_max 24.89
_diffrn_reflns_theta_min 1.66
_diffrn_standards_number 0
_exptl_absorpt_coefficient_mu 0.074
_exptl_absorpt_correction_T_max 0.7452
_exptl_absorpt_correction_T_min 0.6847
_exptl_absorpt_correction_type multi-scan
_exptl_absorpt_process_details
;
SADABS-2014/4 (Bruker,2014/4) was used for absorption correction.
wR2(int) was 0.0569 before and 0.0413 after correction.
The Ratio of minimum to maximum transmission is 0.9188.
The \l/2 correction factor is 0.00150.
;
_exptl_crystal_colour clear
_exptl_crystal_colour_lustre clear
_exptl_crystal_density_diffrn 1.1744
_exptl_crystal_description block
_exptl_crystal_F_000 324.1541
_exptl_crystal_size_max 0.2
_exptl_crystal_size_mid 0.15
_exptl_crystal_size_min 0.15
_refine_diff_density_max 0.1714
_refine_diff_density_min -0.1887
_refine_diff_density_rms 0.0368
_refine_ls_d_res_high 0.8443
_refine_ls_d_res_low 12.2748
_refine_ls_goodness_of_fit_ref 1.0631
_refine_ls_hydrogen_treatment mixed
_refine_ls_matrix_type full
_refine_ls_number_constraints 35
_refine_ls_number_parameters 212
_refine_ls_number_reflns 3003
_refine_ls_number_restraints 0
_refine_ls_restrained_S_all 1.0631
_refine_ls_R_factor_all 0.0497
_refine_ls_R_factor_gt 0.0391
_refine_ls_shift/su_max 0.0001
_refine_ls_shift/su_mean 0.0000
_refine_ls_structure_factor_coef Fsqd
_refine_ls_weighting_details 'w=1/[\s^2^(Fo^2^)+(0.0550P)^2^+0.1392P] where P=(Fo^2^+2Fc^2^)/3'
_refine_ls_weighting_scheme calc
_refine_ls_wR_factor_gt 0.1025
_refine_ls_wR_factor_ref 0.1119
_reflns_Friedel_coverage 0.0
_reflns_limit_h_max 7
_reflns_limit_h_min -7
_reflns_limit_k_max 13
_reflns_limit_k_min -13
_reflns_limit_l_max 14
_reflns_limit_l_min 0
_reflns_number_gt 2437
_reflns_number_total 3003
_reflns_threshold_expression I>=2u(I)
_cod_data_source_file c8ob03106a2.cif
_cod_data_source_block PD_H2L_0m
_cod_depositor_comments 'Adding full bibliography for 7156655.cif.'
_cod_original_cell_volume 860.7(9)
_cod_database_code 7156655
_olex2_refinement_description
;
1. Fixed Uiso
 At 1.2 times of:
  All C(H) groups
 At 1.5 times of:
  All C(H,H,H) groups, All O(H) groups
2.a Ternary CH refined with riding coordinates:
 C17(H17)
2.b Aromatic/amide H refined with riding coordinates:
 C1(H1a), C2(H2), C3(H3), C5(H5), C6(H6), C7(H7), C12(H12), C13(H13), C14(H14),
  C15(H15), C20(H20), C21(H21)
2.c Idealised Me refined as rotating group:
 C18(H18a,H18b,H18c), C19(H19a,H19b,H19c)
;
_olex2_submission_special_instructions 'No special instructions were received'

loop_
_space_group_symop_id
_space_group_symop_operation_xyz
1 x,y,z
2 -x,-y,-z

loop_
_atom_site_label
_atom_site_type_symbol
_atom_site_fract_x
_atom_site_fract_y
_atom_site_fract_z
_atom_site_U_iso_or_equiv
_atom_site_adp_type
_atom_site_occupancy
_atom_site_refinement_flags_posn
O1 O 0.10683(15) 0.82215(8) 0.24618(8) 0.0428(3) Uani 1.000000 .
H1 H 0.230(3) 0.8352(15) 0.2785(14) 0.0642(4) Uiso 1.000000 R
O2 O -0.48534(16) 0.89415(10) 0.34542(10) 0.0639(3) Uani 1.000000 .
C1 C 0.7047(4) 0.13010(18) 0.08109(16) 0.0773(6) Uani 1.000000 .
H1a H 0.7663(4) 0.06030(18) 0.06598(16) 0.0928(7) Uiso 1.000000 R
C2 C 0.8058(3) 0.2386(2) 0.05487(16) 0.0744(6) Uani 1.000000 .
H2 H 0.9368(3) 0.2428(2) 0.02202(16) 0.0892(7) Uiso 1.000000 R
C3 C 0.7141(3) 0.34310(16) 0.07695(14) 0.0587(4) Uani 1.000000 .
H3 H 0.7848(3) 0.41683(16) 0.05897(14) 0.0705(5) Uiso 1.000000 R
C4 C 0.5183(2) 0.33891(13) 0.12549(11) 0.0461(4) Uani 1.000000 .
C5 C 0.4258(2) 0.45137(13) 0.14648(13) 0.0488(4) Uani 1.000000 .
H5 H 0.4927(2) 0.51918(13) 0.11503(13) 0.0586(5) Uiso 1.000000 R
C6 C 0.2576(2) 0.46789(13) 0.20512(12) 0.0493(4) Uani 1.000000 .
H6 H 0.1839(2) 0.40142(13) 0.23563(12) 0.0592(5) Uiso 1.000000 R
C7 C 0.1832(2) 0.58465(13) 0.22389(12) 0.0459(4) Uani 1.000000 .
H7 H 0.2508(2) 0.64826(13) 0.18693(12) 0.0550(4) Uiso 1.000000 R
C8 C 0.0281(2) 0.60971(12) 0.28864(11) 0.0401(3) Uani 1.000000 .
C9 C -0.0255(2) 0.73760(11) 0.30543(11) 0.0368(3) Uani 1.000000 .
C10 C -0.0144(2) 0.77960(11) 0.42573(11) 0.0383(3) Uani 1.000000 .
C11 C -0.1847(2) 0.84115(12) 0.45133(12) 0.0416(3) Uani 1.000000 .
C12 C -0.1993(3) 0.89534(14) 0.55447(13) 0.0542(4) Uani 1.000000 .
H12 H -0.3143(3) 0.93673(14) 0.57076(13) 0.0650(5) Uiso 1.000000 R
C13 C -0.0382(3) 0.88565(15) 0.63134(13) 0.0591(4) Uani 1.000000 .
H13 H -0.0432(3) 0.92160(15) 0.70052(13) 0.0709(5) Uiso 1.000000 R
C14 C 0.1310(3) 0.82294(14) 0.60660(12) 0.0576(4) Uani 1.000000 .
H14 H 0.2373(3) 0.81643(14) 0.65996(12) 0.0692(5) Uiso 1.000000 R
C15 C 0.1457(2) 0.76952(13) 0.50391(12) 0.0489(4) Uani 1.000000 .
H15 H 0.2606(2) 0.72788(13) 0.48798(12) 0.0587(5) Uiso 1.000000 R
C16 C -0.3310(2) 0.83853(12) 0.35503(12) 0.0439(4) Uani 1.000000 .
C17 C -0.2603(2) 0.75216(12) 0.26936(11) 0.0405(3) Uani 1.000000 .
H17 H -0.3457(2) 0.67418(12) 0.27704(11) 0.0487(4) Uiso 1.000000 R
C18 C -0.2949(3) 0.78649(16) 0.15277(13) 0.0565(4) Uani 1.000000 .
H18a H -0.4427(4) 0.7965(10) 0.1393(3) 0.0848(6) Uiso 1.000000 GR
H18b H -0.2073(14) 0.8606(5) 0.1409(3) 0.0848(6) Uiso 1.000000 GR
H18c H -0.2565(17) 0.7242(5) 0.10414(13) 0.0848(6) Uiso 1.000000 GR
C19 C -0.1009(3) 0.51566(13) 0.35085(13) 0.0542(4) Uani 1.000000 .
H19a H -0.2051(12) 0.4693(7) 0.3022(2) 0.0812(6) Uiso 1.000000 GR
H19b H -0.0074(4) 0.4636(6) 0.3825(8) 0.0812(6) Uiso 1.000000 GR
H19c H -0.1724(14) 0.55410(14) 0.4075(6) 0.0812(6) Uiso 1.000000 GR
C20 C 0.4192(3) 0.22731(14) 0.15115(14) 0.0584(4) Uani 1.000000 .
H20 H 0.2875(3) 0.22185(14) 0.18342(14) 0.0701(5) Uiso 1.000000 R
C21 C 0.5123(4) 0.12381(16) 0.12972(15) 0.0720(5) Uani 1.000000 .
H21 H 0.4439(4) 0.04975(16) 0.14839(15) 0.0864(6) Uiso 1.000000 R

loop_
_atom_site_aniso_label
_atom_site_aniso_U_11
_atom_site_aniso_U_22
_atom_site_aniso_U_33
_atom_site_aniso_U_12
_atom_site_aniso_U_13
_atom_site_aniso_U_23
O1 0.0380(5) 0.0430(5) 0.0471(6) 0.0033(4) 0.0015(4) 0.0039(4)
O2 0.0379(6) 0.0657(7) 0.0887(9) 0.0170(5) -0.0044(5) -0.0121(6)
C1 0.1101(16) 0.0651(12) 0.0644(12) 0.0493(12) -0.0058(11) -0.0090(9)
C2 0.0726(12) 0.0893(15) 0.0678(12) 0.0404(11) 0.0050(10) -0.0074(10)
C3 0.0578(10) 0.0612(10) 0.0588(10) 0.0166(8) 0.0029(8) -0.0057(8)
C4 0.0526(9) 0.0470(8) 0.0395(8) 0.0141(7) -0.0054(6) -0.0063(6)
C5 0.0509(9) 0.0418(8) 0.0541(9) 0.0098(7) -0.0001(7) -0.0051(7)
C6 0.0523(9) 0.0437(8) 0.0524(9) 0.0107(7) -0.0012(7) -0.0043(7)
C7 0.0469(8) 0.0413(8) 0.0497(8) 0.0092(6) -0.0013(7) -0.0024(6)
C8 0.0423(7) 0.0400(8) 0.0379(7) 0.0085(6) -0.0049(6) -0.0016(6)
C9 0.0356(7) 0.0369(7) 0.0379(7) 0.0046(6) -0.0001(6) 0.0020(6)
C10 0.0402(7) 0.0343(7) 0.0393(7) 0.0013(6) 0.0006(6) 0.0003(6)
C11 0.0402(7) 0.0382(7) 0.0456(8) 0.0016(6) 0.0058(6) -0.0017(6)
C12 0.0583(10) 0.0478(9) 0.0558(10) 0.0023(7) 0.0168(8) -0.0064(7)
C13 0.0798(12) 0.0543(9) 0.0395(9) -0.0065(9) 0.0076(8) -0.0051(7)
C14 0.0723(11) 0.0552(9) 0.0419(9) -0.0023(8) -0.0121(8) 0.0030(7)
C15 0.0512(9) 0.0483(8) 0.0469(9) 0.0081(7) -0.0065(7) 0.0020(7)
C16 0.0316(7) 0.0413(8) 0.0581(9) 0.0012(6) 0.0038(6) 0.0012(7)
C17 0.0355(7) 0.0398(7) 0.0455(8) 0.0032(6) -0.0042(6) 0.0008(6)
C18 0.0494(9) 0.0677(11) 0.0523(9) 0.0081(8) -0.0095(7) 0.0095(8)
C19 0.0683(10) 0.0439(8) 0.0508(9) 0.0086(7) 0.0028(8) 0.0044(7)
C20 0.0705(11) 0.0495(9) 0.0565(10) 0.0139(8) 0.0020(8) -0.0008(7)
C21 0.1046(15) 0.0485(10) 0.0650(12) 0.0216(10) -0.0038(11) 0.0007(8)

loop_
_atom_type_symbol
_atom_type_scat_dispersion_real
_atom_type_scat_dispersion_imag
_atom_type_scat_Cromer_Mann_a1
_atom_type_scat_Cromer_Mann_a2
_atom_type_scat_Cromer_Mann_a3
_atom_type_scat_Cromer_Mann_a4
_atom_type_scat_Cromer_Mann_b1
_atom_type_scat_Cromer_Mann_b2
_atom_type_scat_Cromer_Mann_b3
_atom_type_scat_Cromer_Mann_b4
_atom_type_scat_Cromer_Mann_c
_atom_type_scat_source
_atom_type_scat_dispersion_source
H 0.00000 0.00000 0.49300 0.32291 0.14019 0.04081 10.51090 26.12570 3.14236 57.79970 0.0030380000826 'International Tables Volume C Table 6.1.1.4 (pp. 500-502)' 'Henke, Gullikson and Davis, At. Data and Nucl. Data Tables, 1993, 54, 2'
C 0.00347 0.00161 2.31000 1.02000 1.58860 0.86500 20.84390 10.20750 0.56870 51.65120 0.215599998832 'International Tables Volume C Table 6.1.1.4 (pp. 500-502)' 'Henke, Gullikson and Davis, At. Data and Nucl. Data Tables, 1993, 54, 2'
O 0.01158 0.00611 3.04850 2.28680 1.54630 0.86700 13.27710 5.70110 0.32390 32.90890 0.250800013542 'International Tables Volume C Table 6.1.1.4 (pp. 500-502)' 'Henke, Gullikson and Davis, At. Data and Nucl. Data Tables, 1993, 54, 2'

loop_
_geom_angle_atom_site_label_1
_geom_angle_atom_site_label_2
_geom_angle_atom_site_label_3
_geom_angle
C9 O1 H1 108.8(12)
C2 C1 H1a 120.04(11)
C21 C1 H1a 120.04(11)
C21 C1 C2 119.92(17)
H2 C2 C1 119.86(11)
C3 C2 C1 120.28(19)
C3 C2 H2 119.86(12)
H3 C3 C2 119.57(12)
C4 C3 C2 120.85(18)
C4 C3 H3 119.57(10)
C5 C4 C3 119.15(15)
C20 C4 C3 117.58(15)
C20 C4 C5 123.27(15)
H5 C5 C4 116.10(9)
C6 C5 C4 127.80(15)
C6 C5 H5 116.10(10)
H6 C6 C5 118.33(9)
C7 C6 C5 123.34(15)
C7 C6 H6 118.33(9)
H7 C7 C6 116.68(9)
C8 C7 C6 126.64(15)
C8 C7 H7 116.68(9)
C9 C8 C7 121.12(13)
C19 C8 C7 122.92(13)
C19 C8 C9 115.95(12)
C8 C9 O1 112.77(11)
C10 C9 O1 109.15(10)
C10 C9 C8 112.60(11)
C17 C9 O1 105.92(10)
C17 C9 C8 113.22(10)
C17 C9 C10 102.48(10)
C11 C10 C9 111.76(11)
C15 C10 C9 128.26(13)
C15 C10 C11 119.84(13)
C12 C11 C10 121.72(14)
C16 C11 C10 109.03(12)
C16 C11 C12 129.25(13)
H12 C12 C11 121.02(9)
C13 C12 C11 117.95(15)
C13 C12 H12 121.02(10)
H13 C13 C12 119.72(10)
C14 C13 C12 120.56(14)
C14 C13 H13 119.72(9)
H14 C14 C13 119.29(9)
C15 C14 C13 121.43(15)
C15 C14 H14 119.29(10)
C14 C15 C10 118.50(15)
H15 C15 C10 120.75(9)
H15 C15 C14 120.75(10)
C11 C16 O2 126.35(14)
C17 C16 O2 125.45(13)
C17 C16 C11 108.18(11)
C16 C17 C9 104.54(10)
H17 C17 C9 107.01(7)
H17 C17 C16 107.01(7)
C18 C17 C9 115.71(12)
C18 C17 C16 115.01(12)
C18 C17 H17 107.01(8)
H18a C18 C17 109.5
H18b C18 C17 109.5
H18b C18 H18a 109.5
H18c C18 C17 109.5
H18c C18 H18a 109.5
H18c C18 H18b 109.5
H19a C19 C8 109.5
H19b C19 C8 109.5
H19b C19 H19a 109.5
H19c C19 C8 109.5
H19c C19 H19a 109.5
H19c C19 H19b 109.5
H20 C20 C4 119.38(10)
C21 C20 C4 121.24(18)
C21 C20 H20 119.38(12)
C20 C21 C1 120.12(19)
H21 C21 C1 119.94(11)
H21 C21 C20 119.94(12)

loop_
_geom_bond_atom_site_label_1
_geom_bond_atom_site_label_2
_geom_bond_distance
O1 H1 0.852(18)
O1 C9 1.4277(17)
O2 C16 1.2208(17)
C1 H1a 0.9300
C1 C2 1.361(3)
C1 C21 1.368(3)
C2 H2 0.9300
C2 C3 1.389(2)
C3 H3 0.9300
C3 C4 1.387(2)
C4 C5 1.469(2)
C4 C20 1.384(2)
C5 H5 0.9300
C5 C6 1.332(2)
C6 H6 0.9300
C6 C7 1.455(2)
C7 H7 0.9300
C7 C8 1.333(2)
C8 C9 1.520(2)
C8 C19 1.505(2)
C9 C10 1.531(2)
C9 C17 1.557(2)
C10 C11 1.383(2)
C10 C15 1.383(2)
C11 C12 1.395(2)
C11 C16 1.469(2)
C12 H12 0.9300
C12 C13 1.376(2)
C13 H13 0.9300
C13 C14 1.382(2)
C14 H14 0.9300
C14 C15 1.387(2)
C15 H15 0.9300
C16 C17 1.518(2)
C17 H17 0.9800
C17 C18 1.514(2)
C18 H18a 0.9600
C18 H18b 0.9600
C18 H18c 0.9600
C19 H19a 0.9600
C19 H19b 0.9600
C19 H19c 0.9600
C20 H20 0.9300
C20 C21 1.382(2)
C21 H21 0.9300

loop_
_geom_hbond_atom_site_label_D
_geom_hbond_atom_site_label_H
_geom_hbond_atom_site_label_A
_geom_hbond_distance_DH
_geom_hbond_distance_HA
_geom_hbond_distance_DA
_geom_hbond_angle_DHA
_geom_hbond_site_symmetry_A
O1 H1 O2 0.852(18) 1.970(19) 2.814(2) 170.0(16) 1_655
